data_2011617
loop_
_publ_author_name
'Vishweshwar, Peddy'
'Nangia, Ashwini'
'Lynch, Vincent M.'

_publ_section_title
;
 Pyrazine-2,3-dicarboxamide
;
_journal_issue 12
_journal_name_full 'Acta Crystallographica Section C'
_journal_page_first 1512
_journal_page_last 1514
_journal_paper_doi 10.1107/S0108270100013421
_journal_volume 56
_journal_year 2000
_chemical_formula_moiety 'C6 H6 N4 O2'
_chemical_formula_sum 'C6 H6 N4 O2'
_chemical_formula_weight 166.15
_chemical_melting_point 541
_chemical_name_common
;
2,3-Pyrazinedicarboxamide
;
_chemical_name_systematic
;
Pyrazine-2,3-dicarboxamide
;
_space_group_IT_number 2
_symmetry_cell_setting triclinic
_symmetry_space_group_name_Hall '-P 1'
_symmetry_space_group_name_H-M 'P -1'
_audit_creation_method SHELXL97
_cell_angle_alpha 70.826(3)
_cell_angle_beta 81.868(3)
_cell_angle_gamma 81.163(3)
_cell_formula_units_Z 2
_cell_length_a 5.0250(3)
_cell_length_b 7.0977(3)
_cell_length_c 10.1196(5)
_cell_measurement_reflns_used 1868
_cell_measurement_temperature 153(2)
_cell_measurement_theta_max 30.02
_cell_measurement_theta_min 3.14
_cell_volume 335.25(3)
_computing_cell_refinement 'DENZO-SMN (Otwinowski & Minor, 1997)'
_computing_data_collection 'COLLECT (Nonius, 1998)'
_computing_data_reduction 'SCALEPACK in DENZO-SMN'
_computing_molecular_graphics 'ORTEPII (Johnson, 1976) and PLUTON (Spek, 1992)'
_computing_publication_material SHELXL97
_computing_structure_refinement 'SHELXL97 (Sheldrick, 1997)'
_computing_structure_solution 'SHELXS97 (Sheldrick, 1990)'
_diffrn_ambient_temperature 153(2)
_diffrn_measurement_device 'Nonius Kappa CCD'
_diffrn_measurement_method '\w scans'
_diffrn_radiation_monochromator graphite
_diffrn_radiation_source 'normal focus for the X-ray tube'
_diffrn_radiation_type MoK\a
_diffrn_radiation_wavelength .71073
_diffrn_reflns_av_R_equivalents .015
_diffrn_reflns_av_sigmaI/netI .032
_diffrn_reflns_limit_h_max 7
_diffrn_reflns_limit_h_min -7
_diffrn_reflns_limit_k_max 9
_diffrn_reflns_limit_k_min -9
_diffrn_reflns_limit_l_max 13
_diffrn_reflns_limit_l_min -14
_diffrn_reflns_number 2623
_diffrn_reflns_theta_max 30.02
_diffrn_reflns_theta_min 3.14
_diffrn_standards_decay_% 'less than 1'
_exptl_absorpt_coefficient_mu .129
_exptl_absorpt_correction_type none
_exptl_crystal_colour colourless
_exptl_crystal_density_diffrn 1.646
_exptl_crystal_density_meas ?
_exptl_crystal_density_method 'not measured'
_exptl_crystal_description cubic
_exptl_crystal_F_000 172
_exptl_crystal_size_max .32
_exptl_crystal_size_mid .30
_exptl_crystal_size_min .30
_refine_diff_density_max .50
_refine_diff_density_min -.20
_refine_ls_extinction_method none
_refine_ls_goodness_of_fit_ref 1.058
_refine_ls_hydrogen_treatment refall
_refine_ls_matrix_type full
_refine_ls_number_parameters 133
_refine_ls_number_reflns 1835
_refine_ls_number_restraints 0
_refine_ls_restrained_S_all 1.063
_refine_ls_restrained_S_obs 1.070
_refine_ls_R_factor_all .037
_refine_ls_R_factor_gt .035
_refine_ls_shift/esd_mean .000
_refine_ls_shift/su_max <0.001
_refine_ls_structure_factor_coef Fsqd
_refine_ls_weighting_details 'calc w = 1/[\s^2^(Fo^2^)+(0.0548P)^2^+0.0906P] where P=(Fo^2^+2Fc^2^)/3'
_refine_ls_weighting_scheme calc
_refine_ls_wR_factor_ref .101
_reflns_number_gt 1754
_reflns_number_total 1868
_reflns_threshold_expression I>2\s(I)
_cod_data_source_file jz1424.cif
_cod_data_source_block I
_cod_depositor_comments
;
The following automatic conversions were performed:

'_chemical_melting_point' value '541K' was changed to '541' - the
value should be numeric and without a unit designator.

Automatic conversion script
Id: cif_fix_values 1646 2011-03-28 12:23:43Z adriana 

The following automatic conversions were performed:

'_chemical_melting_point' value '541K' was changed to '541' - the
value should be numeric and without a unit designator.

Automatic conversion script
Id: cif_fix_values 1715 2011-07-08 13:25:40Z adriana 

The following automatic conversions were performed:

'_exptl_crystal_density_meas' value 'not measured' was changed to '?'
- the value is perceived as not measured.

Automatic conversion script
Id: cif_fix_values 3008 2015-01-20 13:52:24Z robertas 
;
_cod_database_code 2011617

loop_
_symmetry_equiv_pos_as_xyz
'x, y, z'
'-x, -y, -z'

loop_
_atom_site_aniso_label
_atom_site_aniso_U_11
_atom_site_aniso_U_22
_atom_site_aniso_U_33
_atom_site_aniso_U_12
_atom_site_aniso_U_13
_atom_site_aniso_U_23
O1 .0144(3) .0132(3) .0245(3) -.0003(2) -.0025(2) -.0052(2)
O2 .0204(3) .0114(3) .0170(3) -.0024(2) -.0080(2) -.0009(2)
N3 .0140(3) .0150(4) .0147(3) -.0024(2) -.0041(3) -.0037(3)
N4 .0158(4) .0117(3) .0243(4) -.0023(3) -.0005(3) -.0010(3)
N5 .0172(4) .0108(3) .0176(4) -.0024(3) -.0076(3) -.0032(3)
N6 .0175(4) .0113(3) .0190(4) -.0023(3) -.0070(3) -.0013(3)
C7 .0156(4) .0108(3) .0131(4) -.0023(3) -.0041(3) -.0036(3)
C8 .0119(3) .0106(3) .0121(4) -.0014(3) -.0020(3) -.0027(3)
C9 .0188(4) .0128(4) .0190(4) -.0024(3) -.0075(3) .0000(3)
C10 .0119(3) .0117(4) .0129(4) -.0010(3) -.0028(3) -.0040(3)
C11 .0147(4) .0158(4) .0146(4) -.0022(3) -.0053(3) -.0018(3)
C12 .0121(4) .0110(4) .0123(4) -.0018(3) -.0029(3) -.0024(3)

loop_
_atom_site_label
_atom_site_fract_x
_atom_site_fract_y
_atom_site_fract_z
_atom_site_U_iso_or_equiv
_atom_site_thermal_displace_type
_atom_site_calc_flag
_atom_site_refinement_flags
_atom_site_occupancy
_atom_site_disorder_group
_atom_site_type_symbol
O1 .27403(13) .88931(9) .22860(7) .0176(2) Uani d . 1 . O
O2 .23121(13) .64845(9) .05365(7) .0165(2) Uani d . 1 . O
N3 .76290(15) .54499(11) .36956(8) .0144(2) Uani d . 1 . N
N4 .7104(2) .91373(11) .13368(9) .0185(2) Uani d . 1 . N
H4A .681(3) 1.044(2) .0973(16) .029(4) Uiso d . 1 . H
H4B .877(3) .857(2) .1358(16) .029(4) Uiso d . 1 . H
N5 .1634(2) .31990(11) .14050(8) .0148(2) Uani d . 1 . N
H5A .047(3) .332(2) .0798(17) .031(4) Uiso d . 1 . H
H5B .216(3) .201(2) .1966(16) .028(4) Uiso d . 1 . H
N6 .5181(2) .24527(11) .32782(8) .0162(2) Uani d . 1 . N
C7 .5066(2) .81334(12) .20777(8) .0129(2) Uani d . 1 . C
C8 .5817(2) .59011(12) .27475(8) .0117(2) Uani d . 1 . C
C9 .6917(2) .20298(13) .42416(10) .0174(2) Uani d . 1 . C
H9 .724(3) .064(2) .4801(15) .028(3) Uiso d . 1 . H
C10 .2751(2) .47817(12) .13919(9) .0120(2) Uani d . 1 . C
C11 .8183(2) .35200(13) .44334(9) .0153(2) Uani d . 1 . C
H11 .951(3) .316(2) .5142(15) .025(3) Uiso d . 1 . H
C12 .4643(2) .43856(12) .25113(8) .0118(2) Uani d . 1 . C

loop_
_atom_type_symbol
_atom_type_description
_atom_type_scat_dispersion_real
_atom_type_scat_dispersion_imag
_atom_type_scat_source
C C .0033 .0016 'International Tables Vol C Tables 4.2.6.8 and 6.1.1.4'
H H .0000 .0000 'International Tables Vol C Tables 4.2.6.8 and 6.1.1.4'
N N .0061 .0033 'International Tables Vol C Tables 4.2.6.8 and 6.1.1.4'
O O .0106 .0060 'International Tables Vol C Tables 4.2.6.8 and 6.1.1.4'

loop_
_geom_angle_atom_site_label_1
_geom_angle_atom_site_label_2
_geom_angle_atom_site_label_3
_geom_angle
C11 N3 C8 117.44(7)
C7 N4 H4A 119.0(10)
C7 N4 H4B 121.2(10)
H4A N4 H4B 118.6(14)
C10 N5 H5A 120.5(10)
C10 N5 H5B 119.9(10)
H5A N5 H5B 119.3(14)
C9 N6 C12 117.52(7)
O1 C7 N4 125.14(8)
O1 C7 C8 119.84(7)
N4 C7 C8 114.96(7)
N3 C8 C12 120.90(7)
N3 C8 C7 114.01(7)
C12 C8 C7 124.94(7)
N6 C9 C11 121.60(8)
N6 C9 H9 116.5(9)
C11 C9 H9 121.9(9)
O2 C10 N5 123.88(7)
O2 C10 C12 121.01(7)
N5 C10 C12 115.12(7)
N3 C11 C9 121.43(8)
N3 C11 H11 118.7(8)
C9 C11 H11 119.9(8)
N6 C12 C8 121.00(7)
N6 C12 C10 115.58(7)
C8 C12 C10 123.41(7)

loop_
_geom_bond_atom_site_label_1
_geom_bond_atom_site_label_2
_geom_bond_site_symmetry_2
_geom_bond_distance
_geom_bond_publ_flag
O1 C7 . 1.2298(10) ?
O2 C10 . 1.2424(10) ?
N3 C11 . 1.3346(11) ?
N3 C8 . 1.3447(11) ?
N4 C7 . 1.3322(11) ?
N4 H4A . .87(2) ?
N4 H4B . .87(2) ?
N5 C10 . 1.3263(11) ?
N5 H5A . .88(2) ?
N5 H5B . .88(2) ?
N6 C9 . 1.3301(11) ?
N6 C12 . 1.3430(10) ?
C7 C8 . 1.5151(11) ?
C8 C12 . 1.4021(11) ?
C9 C11 . 1.3920(12) ?
C9 H9 . .962(15) ?
C10 C12 . 1.5097(11) ?
C11 H11 . .994(15) ?

loop_
_geom_hbond_atom_site_label_D
_geom_hbond_atom_site_label_H
_geom_hbond_atom_site_label_A
_geom_hbond_site_symmetry_A
_geom_hbond_distance_DH
_geom_hbond_distance_HA
_geom_hbond_distance_DA
_geom_hbond_angle_DHA
N4 H4A O2 2_675 .873(15) 2.282(15) 3.0970(10) 155.3(14)
N4 H4B O1 1_655 .871(15) 2.393(15) 3.0800(10) 136.0(13)
N4 H4B O2 1_655 .871(15) 2.373(15) 3.1530(10) 149.1(13)
N5 H5A O2 2_565 .882(16) 2.037(16) 2.9190(10) 177.5(15)
N5 H5B O1 1_545 .874(15) 2.108(15) 2.8760(10) 146.4(14)
N5 H5B N6 1_555 .874(15) 2.271(15) 2.6570(10) 106.6(12)
C9 H9 N6 2_656 .964(15) 2.725(15) 3.5450(10) 143.3(12)
C11 H11 N3 2_766 .993(15) 2.470(15) 3.3250(10) 144.0(11)

loop_
_geom_torsion_atom_site_label_1
_geom_torsion_atom_site_label_2
_geom_torsion_atom_site_label_3
_geom_torsion_atom_site_label_4
_geom_torsion
_geom_torsion_publ_flag
C11 N3 C8 C12 -2.40(12) ?
C11 N3 C8 C7 173.35(7) ?
O1 C7 C8 N3 -114.85(9) yes
N4 C7 C8 N3 62.39(10) yes
O1 C7 C8 C12 60.71(12) yes
N4 C7 C8 C12 -122.06(9) yes
C12 N6 C9 C11 -1.38(14) ?
C8 N3 C11 C9 -.63(13) ?
N6 C9 C11 N3 2.64(15) ?
C9 N6 C12 C8 -1.67(13) ?
C9 N6 C12 C10 177.59(7) ?
N3 C8 C12 N6 3.69(13) ?
C7 C8 C12 N6 -171.58(8) ?
N3 C8 C12 C10 -175.51(7) ?
C7 C8 C12 C10 9.22(13) ?
O2 C10 C12 N6 -173.24(8) yes
N5 C10 C12 N6 6.84(11) yes
O2 C10 C12 C8 6.00(13) yes
N5 C10 C12 C8 -173.92(8) yes

loop_
_cod_related_entry_id
_cod_related_entry_database
_cod_related_entry_code
1 ChemSpider 65937
